data_1563032
loop_
_publ_author_name
'Raw, Adam D.'
'Ibers, James A.'

_publ_section_title
;
 Synthesis and structural characterization of the new compound UEr2O2S3
 and the evidence for the old compound U2ErO2S3
;
_journal_name_full 'Journal of Solid State Chemistry'
_journal_page_first 282
_journal_page_last 285
_journal_paper_doi 10.1016/j.jssc.2011.12.040
_journal_volume 187
_journal_year 2012
_chemical_formula_sum 'Er2 O2 S3 U'
_chemical_formula_weight 700.73
_space_group_IT_number 139
_space_group_name_Hall '-I 4 2'
_space_group_name_H-M_alt 'I 4/m m m'
_symmetry_cell_setting tetragonal
_symmetry_space_group_name_H-M 'I 4/m m m'
_atom_sites_solution_hydrogens geom
_atom_sites_solution_primary direct
_atom_sites_solution_secondary difmap
_cell_angle_alpha 90.00
_cell_angle_beta 90.00
_cell_angle_gamma 90.00
_cell_formula_units_Z 2
_cell_length_a 3.7876(4)
_cell_length_b 3.7876(4)
_cell_length_c 20.7971(19)
_cell_measurement_temperature 100(2)
_cell_volume 298.35(5)
_computing_structure_refinement 'SHELXL-97 (Sheldrick, 2008)'
_computing_structure_solution 'SHELXS-97 (Sheldrick, 2008)'
_diffrn_ambient_temperature 100(2)
_diffrn_measured_fraction_theta_full 1.000
_diffrn_measured_fraction_theta_max 1.000
_diffrn_measurement_device_type 'Bruker APEX-II CCD'
_diffrn_radiation_monochromator graphite
_diffrn_radiation_source 'fine-focus sealed tube'
_diffrn_radiation_type MoK\a
_diffrn_radiation_wavelength 0.71073
_diffrn_reflns_av_R_equivalents 0.0185
_diffrn_reflns_av_sigmaI/netI 0.0081
_diffrn_reflns_limit_h_max 4
_diffrn_reflns_limit_h_min -4
_diffrn_reflns_limit_k_max 4
_diffrn_reflns_limit_k_min -4
_diffrn_reflns_limit_l_max 26
_diffrn_reflns_limit_l_min -26
_diffrn_reflns_number 2054
_diffrn_reflns_theta_full 26.94
_diffrn_reflns_theta_max 26.94
_diffrn_reflns_theta_min 1.96
_exptl_absorpt_coefficient_mu 55.881
_exptl_absorpt_correction_T_max 0.530
_exptl_absorpt_correction_T_min 0.146
_exptl_absorpt_correction_type numerical
_exptl_absorpt_process_details face-indexed
_exptl_crystal_colour black
_exptl_crystal_density_diffrn 7.800
_exptl_crystal_density_method 'not measured'
_exptl_crystal_description 'square plates'
_exptl_crystal_F_000 584
_exptl_crystal_size_max 0.06
_exptl_crystal_size_mid 0.05
_exptl_crystal_size_min 0.01
_refine_diff_density_max 0.874
_refine_diff_density_min -1.957
_refine_diff_density_rms 0.244
_refine_ls_extinction_coef 0.0025(3)
_refine_ls_extinction_expression Fc^*^=kFc[1+0.001xFc^2^\l^3^/sin(2\q)]^-1/4^
_refine_ls_extinction_method SHELXL
_refine_ls_goodness_of_fit_ref 1.207
_refine_ls_hydrogen_treatment mixed
_refine_ls_matrix_type full
_refine_ls_number_parameters 14
_refine_ls_number_reflns 133
_refine_ls_number_restraints 0
_refine_ls_restrained_S_all 1.207
_refine_ls_R_factor_all 0.0141
_refine_ls_R_factor_gt 0.0141
_refine_ls_shift/su_max 0.000
_refine_ls_shift/su_mean 0.000
_refine_ls_structure_factor_coef Fsqd
_refine_ls_weighting_details 'calc w=1/[\s^2^(Fo^2^)+(0.0183P)^2^+5.2740P] where P=(Fo^2^+2Fc^2^)/3'
_refine_ls_weighting_scheme calc
_refine_ls_wR_factor_gt 0.0350
_refine_ls_wR_factor_ref 0.0350
_reflns_number_gt 133
_reflns_number_total 133
_reflns_threshold_expression >2sigma(I)
_cod_data_source_file JSSC-2012-187-282.cif
_cod_data_source_block UEr2O2S3
_cod_original_sg_symbol_H-M 'I 4 / m m m'
_cod_database_code 1563032

loop_
_symmetry_equiv_pos_as_xyz
'x, y, z'
'-x, -y, z'
'-y, x, z'
'y, -x, z'
'-x, y, -z'
'x, -y, -z'
'y, x, -z'
'-y, -x, -z'
'x+1/2, y+1/2, z+1/2'
'-x+1/2, -y+1/2, z+1/2'
'-y+1/2, x+1/2, z+1/2'
'y+1/2, -x+1/2, z+1/2'
'-x+1/2, y+1/2, -z+1/2'
'x+1/2, -y+1/2, -z+1/2'
'y+1/2, x+1/2, -z+1/2'
'-y+1/2, -x+1/2, -z+1/2'
'-x, -y, -z'
'x, y, -z'
'y, -x, -z'
'-y, x, -z'
'x, -y, z'
'-x, y, z'
'-y, -x, z'
'y, x, z'
'-x+1/2, -y+1/2, -z+1/2'
'x+1/2, y+1/2, -z+1/2'
'y+1/2, -x+1/2, -z+1/2'
'-y+1/2, x+1/2, -z+1/2'
'x+1/2, -y+1/2, z+1/2'
'-x+1/2, y+1/2, z+1/2'
'-y+1/2, -x+1/2, z+1/2'
'y+1/2, x+1/2, z+1/2'

loop_
_atom_site_label
_atom_site_type_symbol
_atom_site_fract_x
_atom_site_fract_y
_atom_site_fract_z
_atom_site_U_iso_or_equiv
_atom_site_adp_type
_atom_site_occupancy
_atom_site_symmetry_multiplicity
_atom_site_calc_flag
_atom_site_refinement_flags
_atom_site_disorder_assembly
_atom_site_disorder_group
U1 U 0.0000 0.0000 0.18862(2) 0.0050(2) Uani 0.50 8 d SP . .
Er1 Er 0.0000 0.0000 0.18862(2) 0.0050(2) Uani 0.50 8 d SP . .
Er2 Er 0.0000 0.0000 0.5000 0.0065(3) Uani 1 16 d S . .
S3 S 0.0000 0.0000 0.37202(13) 0.0064(6) Uani 1 8 d S . .
S4 S 0.0000 0.0000 0.0000 0.0135(9) Uani 1 16 d S . .
O1 O 0.0000 0.5000 0.2500 0.0065(15) Uani 1 8 d S . .

loop_
_atom_site_aniso_label
_atom_site_aniso_U_11
_atom_site_aniso_U_22
_atom_site_aniso_U_33
_atom_site_aniso_U_23
_atom_site_aniso_U_13
_atom_site_aniso_U_12
U1 0.0043(3) 0.0043(3) 0.0065(3) 0.000 0.000 0.000
Er1 0.0043(3) 0.0043(3) 0.0065(3) 0.000 0.000 0.000
Er2 0.0064(3) 0.0064(3) 0.0066(4) 0.000 0.000 0.000
S3 0.0069(8) 0.0069(8) 0.0056(12) 0.000 0.000 0.000
S4 0.0057(13) 0.0057(13) 0.029(2) 0.000 0.000 0.000
O1 0.006(2) 0.006(2) 0.007(3) 0.000 0.000 0.000

loop_
_atom_type_symbol
_atom_type_description
_atom_type_scat_dispersion_real
_atom_type_scat_dispersion_imag
_atom_type_scat_source
O O 0.0106 0.0060 'International Tables Vol C Tables 4.2.6.8 and 6.1.1.4'
S S 0.1246 0.1234 'International Tables Vol C Tables 4.2.6.8 and 6.1.1.4'
Er Er -0.2586 4.9576 'International Tables Vol C Tables 4.2.6.8 and 6.1.1.4'
U U -9.6767 9.6646 'International Tables Vol C Tables 4.2.6.8 and 6.1.1.4'

loop_
_geom_angle_atom_site_label_1
_geom_angle_atom_site_label_2
_geom_angle_atom_site_label_3
_geom_angle
_geom_angle_site_symmetry_1
_geom_angle_site_symmetry_3
O1 U1 O1 71.796(9) 25 .
O1 U1 O1 112.036(19) 25 25_455
O1 U1 O1 71.796(9) . 25_455
O1 U1 O1 71.796(9) 25 1_545
O1 U1 O1 112.036(19) . 1_545
O1 U1 O1 71.796(9) 25_455 1_545
O1 U1 S3 140.23(2) 25 25_445
O1 U1 S3 140.23(2) . 25_445
O1 U1 S3 73.00(4) 25_455 25_445
O1 U1 S3 73.00(4) 1_545 25_445
O1 U1 S3 73.00(4) 25 25
O1 U1 S3 73.00(4) . 25
O1 U1 S3 140.23(2) 25_455 25
O1 U1 S3 140.23(2) 1_545 25
S3 U1 S3 129.57(10) 25_445 25
O1 U1 S3 140.23(2) 25 25_455
O1 U1 S3 73.00(4) . 25_455
O1 U1 S3 73.00(4) 25_455 25_455
O1 U1 S3 140.23(2) 1_545 25_455
S3 U1 S3 79.54(4) 25_445 25_455
S3 U1 S3 79.54(4) 25 25_455
O1 U1 S3 73.00(4) 25 25_545
O1 U1 S3 140.23(2) . 25_545
O1 U1 S3 140.23(2) 25_455 25_545
O1 U1 S3 73.00(4) 1_545 25_545
S3 U1 S3 79.54(4) 25_445 25_545
S3 U1 S3 79.54(4) 25 25_545
S3 U1 S3 129.57(10) 25_455 25_545
O1 U1 Er1 35.898(5) 25 25
O1 U1 Er1 35.898(5) . 25
O1 U1 Er1 92.221(16) 25_455 25
O1 U1 Er1 92.221(16) 1_545 25
S3 U1 Er1 161.59(5) 25_445 25
S3 U1 Er1 68.84(5) 25 25
S3 U1 Er1 107.09(3) 25_455 25
S3 U1 Er1 107.09(3) 25_545 25
O1 U1 U1 35.898(5) 25 25
O1 U1 U1 35.898(5) . 25
O1 U1 U1 92.221(16) 25_455 25
O1 U1 U1 92.221(16) 1_545 25
S3 U1 U1 161.59(5) 25_445 25
S3 U1 U1 68.84(5) 25 25
S3 U1 U1 107.09(3) 25_455 25
S3 U1 U1 107.09(3) 25_545 25
Er1 U1 U1 0.000(9) 25 25
O1 U1 U1 35.898(5) 25 25_545
O1 U1 U1 92.221(16) . 25_545
O1 U1 U1 92.221(16) 25_455 25_545
O1 U1 U1 35.898(5) 1_545 25_545
S3 U1 U1 107.09(3) 25_445 25_545
S3 U1 U1 107.09(3) 25 25_545
S3 U1 U1 161.59(5) 25_455 25_545
S3 U1 U1 68.84(5) 25_545 25_545
Er1 U1 U1 61.570(12) 25 25_545
U1 U1 U1 61.570(12) 25 25_545
O1 U1 U1 92.221(16) 25 25_455
O1 U1 U1 35.898(5) . 25_455
O1 U1 U1 35.898(5) 25_455 25_455
O1 U1 U1 92.221(16) 1_545 25_455
S3 U1 U1 107.09(3) 25_445 25_455
S3 U1 U1 107.09(3) 25 25_455
S3 U1 U1 68.84(5) 25_455 25_455
S3 U1 U1 161.59(5) 25_545 25_455
Er1 U1 U1 61.570(12) 25 25_455
U1 U1 U1 61.570(12) 25 25_455
U1 U1 U1 92.74(2) 25_545 25_455
S3 Er2 S3 180.0 . 17_556
S3 Er2 S4 90.0 . 9
S3 Er2 S4 90.0 17_556 9
S3 Er2 S4 90.0 . 9_445
S3 Er2 S4 90.0 17_556 9_445
S4 Er2 S4 180.0 9 9_445
S3 Er2 S4 90.0 . 9_455
S3 Er2 S4 90.0 17_556 9_455
S4 Er2 S4 90.0 9 9_455
S4 Er2 S4 90.0 9_445 9_455
S3 Er2 S4 90.0 . 9_545
S3 Er2 S4 90.0 17_556 9_545
S4 Er2 S4 90.0 9 9_545
S4 Er2 S4 90.0 9_445 9_545
S4 Er2 S4 180.0 9_455 9_545
S3 Er2 Er2 90.0 . 1_455
S3 Er2 Er2 90.0 17_556 1_455
S4 Er2 Er2 135.0 9 1_455
S4 Er2 Er2 45.0 9_445 1_455
S4 Er2 Er2 45.0 9_455 1_455
S4 Er2 Er2 135.0 9_545 1_455
S3 Er2 Er2 90.0 . 1_655
S3 Er2 Er2 90.0 17_556 1_655
S4 Er2 Er2 45.0 9 1_655
S4 Er2 Er2 135.0 9_445 1_655
S4 Er2 Er2 135.0 9_455 1_655
S4 Er2 Er2 45.0 9_545 1_655
Er2 Er2 Er2 180.0 1_455 1_655
S3 Er2 Er2 90.0 . 1_545
S3 Er2 Er2 90.0 17_556 1_545
S4 Er2 Er2 135.0 9 1_545
S4 Er2 Er2 45.0 9_445 1_545
S4 Er2 Er2 135.0 9_455 1_545
S4 Er2 Er2 45.0 9_545 1_545
Er2 Er2 Er2 90.0 1_455 1_545
Er2 Er2 Er2 90.0 1_655 1_545
S3 Er2 Er2 90.0 . 1_565
S3 Er2 Er2 90.0 17_556 1_565
S4 Er2 Er2 45.0 9 1_565
S4 Er2 Er2 135.0 9_445 1_565
S4 Er2 Er2 45.0 9_455 1_565
S4 Er2 Er2 135.0 9_545 1_565
Er2 Er2 Er2 90.0 1_455 1_565
Er2 Er2 Er2 90.0 1_655 1_565
Er2 Er2 Er2 180.0 1_545 1_565
Er2 S3 Er1 115.22(5) . 25_445
Er2 S3 U1 115.22(5) . 25_445
Er1 S3 U1 0.000(15) 25_445 25_445
Er2 S3 Er1 115.22(5) . 25
Er1 S3 Er1 129.57(10) 25_445 25
U1 S3 Er1 129.57(10) 25_445 25
Er2 S3 U1 115.22(5) . 25
Er1 S3 U1 129.57(10) 25_445 25
U1 S3 U1 129.57(10) 25_445 25
Er1 S3 U1 0.000(15) 25 25
Er2 S3 U1 115.22(5) . 25_455
Er1 S3 U1 79.54(4) 25_445 25_455
U1 S3 U1 79.54(4) 25_445 25_455
Er1 S3 U1 79.54(4) 25 25_455
U1 S3 U1 79.54(4) 25 25_455
Er2 S3 U1 115.22(5) . 25_545
Er1 S3 U1 79.54(4) 25_445 25_545
U1 S3 U1 79.54(4) 25_445 25_545
Er1 S3 U1 79.54(4) 25 25_545
U1 S3 U1 79.54(4) 25 25_545
U1 S3 U1 129.57(10) 25_455 25_545
Er2 S3 Er1 115.22(5) . 25_545
Er1 S3 Er1 79.54(4) 25_445 25_545
U1 S3 Er1 79.54(4) 25_445 25_545
Er1 S3 Er1 79.54(4) 25 25_545
U1 S3 Er1 79.54(4) 25 25_545
U1 S3 Er1 129.57(10) 25_455 25_545
U1 S3 Er1 0.000(15) 25_545 25_545
Er2 S3 Er1 115.22(5) . 25_455
Er1 S3 Er1 79.54(4) 25_445 25_455
U1 S3 Er1 79.54(4) 25_445 25_455
Er1 S3 Er1 79.54(4) 25 25_455
U1 S3 Er1 79.54(4) 25 25_455
U1 S3 Er1 0.000(15) 25_455 25_455
U1 S3 Er1 129.57(10) 25_545 25_455
Er1 S3 Er1 129.57(10) 25_545 25_455
Er2 S4 Er2 180.0 9_554 9_444
Er2 S4 Er2 90.0 9_554 9_544
Er2 S4 Er2 90.0 9_444 9_544
Er2 S4 Er2 90.0 9_554 9_454
Er2 S4 Er2 90.0 9_444 9_454
Er2 S4 Er2 180.0 9_544 9_454
Er1 O1 U1 0.000(17) 25 25
Er1 O1 Er1 112.037(19) 25 25_455
U1 O1 Er1 112.037(19) 25 25_455
Er1 O1 U1 108.204(9) 25 1_565
U1 O1 U1 108.204(9) 25 1_565
Er1 O1 U1 108.204(9) 25_455 1_565
Er1 O1 U1 112.037(19) 25 25_455
U1 O1 U1 112.037(19) 25 25_455
Er1 O1 U1 0.000(17) 25_455 25_455
U1 O1 U1 108.204(9) 1_565 25_455
Er1 O1 Er1 108.204(9) 25 1_565
U1 O1 Er1 108.204(9) 25 1_565
Er1 O1 Er1 108.204(9) 25_455 1_565
U1 O1 Er1 0.000(17) 1_565 1_565
U1 O1 Er1 108.204(9) 25_455 1_565
Er1 O1 U1 108.204(9) 25 .
U1 O1 U1 108.204(9) 25 .
Er1 O1 U1 108.204(9) 25_455 .
U1 O1 U1 112.036(19) 1_565 .
U1 O1 U1 108.204(9) 25_455 .
Er1 O1 U1 112.036(19) 1_565 .

loop_
_geom_bond_atom_site_label_1
_geom_bond_atom_site_label_2
_geom_bond_distance
_geom_bond_site_symmetry_2
U1 O1 2.2839(3) 25
U1 O1 2.2839(3) .
U1 O1 2.2839(3) 25_455
U1 O1 2.2839(3) 1_545
U1 S3 2.9603(12) 25_445
U1 S3 2.9603(12) 25
U1 S3 2.9603(12) 25_455
U1 S3 2.9603(12) 25_545
U1 Er1 3.7001(6) 25
U1 U1 3.7001(6) 25
U1 U1 3.7001(6) 25_545
U1 U1 3.7001(6) 25_455
Er2 S3 2.662(3) .
Er2 S3 2.662(3) 17_556
Er2 S4 2.6782(3) 9
Er2 S4 2.6782(3) 9_445
Er2 S4 2.6782(3) 9_455
Er2 S4 2.6782(3) 9_545
Er2 Er2 3.7876(4) 1_455
Er2 Er2 3.7876(4) 1_655
Er2 Er2 3.7876(4) 1_545
Er2 Er2 3.7876(4) 1_565
S3 Er1 2.9603(12) 25_445
S3 U1 2.9603(12) 25_445
S3 Er1 2.9603(12) 25
S3 U1 2.9603(12) 25
S3 U1 2.9603(12) 25_455
S3 U1 2.9603(12) 25_545
S3 Er1 2.9603(12) 25_545
S3 Er1 2.9603(12) 25_455
S4 Er2 2.6782(3) 9_554
S4 Er2 2.6782(3) 9_444
S4 Er2 2.6782(3) 9_544
S4 Er2 2.6782(3) 9_454
O1 Er1 2.2838(3) 25
O1 U1 2.2838(3) 25
O1 Er1 2.2838(3) 25_455
O1 U1 2.2838(3) 1_565
O1 U1 2.2838(3) 25_455
O1 Er1 2.2838(3) 1_565
